data_4319596
loop_
_publ_author_name
'Louise Broge'
'Ulla Pretzmann'
'Nicolai Jensen'
'Inger S\/otofte'
'Carl Erik Olsen'
'Johan Springborg'

_publ_section_title
;
 Cobalt(II), Nickel(II), Copper(II), and Zinc(II) Complexes with
 [35]Adamanzane, 1,5,9,13-Tetraazabicyclo[7.7.3]nonadecane, and
 [(2.3)2.21]Adamanzane, 1,5,9,12-Tetraazabicyclo[7.5.2]hexadecane
;
_journal_name_full 'Inorganic Chemistry'
_journal_page_first 2323
_journal_page_last 2334
_journal_paper_doi 10.1021/ic0011157
_journal_volume 40
_journal_year 2001
_chemical_formula_sum 'C12 H26 Br Cl Cu N4 O4'
_chemical_formula_weight 469.27
_chemical_name_systematic
; 
 ? 
;
_space_group_IT_number 14
_symmetry_cell_setting monoclinic
_symmetry_space_group_name_Hall '-P 2yn'
_symmetry_space_group_name_H-M 'P 1 21/n 1'
_atom_sites_solution_hydrogens geom
_atom_sites_solution_primary direct
_atom_sites_solution_secondary difmap
_audit_creation_method SHELXL
_cell_angle_alpha 90.00
_cell_angle_beta 95.92(3)
_cell_angle_gamma 90.00
_cell_formula_units_Z 4
_cell_length_a 8.498(2)
_cell_length_b 22.952(5)
_cell_length_c 8.948(2)
_cell_measurement_temperature 120(2)
_cell_volume 1736.0(7)
_computing_structure_refinement 'SHELXL-93 (Sheldrick, 1993)'
_computing_structure_solution 'SHELXS-86 (Sheldrick, 1990)'
_diffrn_ambient_temperature 120(2)
_diffrn_radiation_monochromator graphite
_diffrn_radiation_source 'fine-focus sealed tube'
_diffrn_radiation_type MoK\a
_diffrn_radiation_wavelength 0.71073
_diffrn_reflns_av_R_equivalents 0.0360
_diffrn_reflns_av_sigmaI/netI 0.0468
_diffrn_reflns_limit_h_max 11
_diffrn_reflns_limit_h_min -11
_diffrn_reflns_limit_k_max 31
_diffrn_reflns_limit_k_min -30
_diffrn_reflns_limit_l_max 8
_diffrn_reflns_limit_l_min -12
_diffrn_reflns_number 11994
_diffrn_reflns_theta_max 29.56
_diffrn_reflns_theta_min 1.77
_exptl_absorpt_coefficient_mu 3.738
_exptl_crystal_density_diffrn 1.796
_exptl_crystal_F_000 956
_refine_diff_density_max 2.483
_refine_diff_density_min -0.962
_refine_diff_density_rms 0.135
_refine_ls_extinction_method none
_refine_ls_goodness_of_fit_all 1.183
_refine_ls_goodness_of_fit_obs 1.237
_refine_ls_matrix_type full
_refine_ls_number_parameters 221
_refine_ls_number_reflns 4448
_refine_ls_number_restraints 0
_refine_ls_restrained_S_all 1.183
_refine_ls_restrained_S_obs 1.237
_refine_ls_R_factor_all 0.0797
_refine_ls_R_factor_obs 0.0651
_refine_ls_shift/esd_max 0.000
_refine_ls_shift/esd_mean 0.000
_refine_ls_structure_factor_coef Fsqd
_refine_ls_weighting_details 'w=1/[\s^2^(Fo^2^)+(0.0148P)^2^+12.1434P] where P=(Fo^2^+2Fc^2^)/3'
_refine_ls_weighting_scheme calc
_refine_ls_wR_factor_all 0.1343
_refine_ls_wR_factor_obs 0.1281
_reflns_number_observed 3731
_reflns_number_total 4448
_reflns_observed_criterion >2sigma(I)
_cod_data_source_file ic0011157_1.cif
_cod_data_source_block IC0011157-2
_cod_depositor_comments
;
The following automatic conversions were performed:

'_refine_ls_weighting_scheme' value 'calc
w=1/[\s^2^(Fo^2^)+(0.0148P)^2^+12.1434P] where P=(Fo^2^+2Fc^2^)/3'
was changed to 'calc'. New tag '_refine_ls_weighting_details' was
created. The value of the new tag was set to
'w=1/[\s^2^(Fo^2^)+(0.0148P)^2^+12.1434P] where P=(Fo^2^+2Fc^2^)/3'.

Automatic conversion script
Id: cif_fix_values 3143 2015-03-26 13:38:13Z robertas 
;
_cod_original_cell_volume 1735.9(6)
_cod_database_code 4319596

loop_
_symmetry_equiv_pos_as_xyz
'x, y, z'
'-x+1/2, y+1/2, -z+1/2'
'-x, -y, -z'
'x-1/2, -y-1/2, z-1/2'

loop_
_atom_site_aniso_label
_atom_site_aniso_U_11
_atom_site_aniso_U_22
_atom_site_aniso_U_33
_atom_site_aniso_U_23
_atom_site_aniso_U_13
_atom_site_aniso_U_12
Br 0.0216(3) 0.0235(3) 0.0461(4) -0.0017(2) 0.0027(2) 0.0073(2)
Cu 0.0157(3) 0.0146(3) 0.0256(3) -0.0017(2) -0.0013(2) 0.0027(2)
N1 0.027(2) 0.016(2) 0.047(3) -0.005(2) -0.011(2) 0.003(2)
C1 0.030(3) 0.025(3) 0.091(6) 0.004(3) -0.011(4) -0.014(3)
C2 0.036(4) 0.031(3) 0.079(6) 0.009(3) 0.010(4) -0.006(3)
C3 0.046(4) 0.034(3) 0.050(4) 0.011(3) 0.016(3) 0.002(3)
N2 0.034(3) 0.024(2) 0.035(3) 0.005(2) 0.007(2) 0.004(2)
C4 0.068(5) 0.036(3) 0.038(4) -0.002(3) 0.000(3) 0.008(3)
C5 0.048(4) 0.027(3) 0.034(3) -0.008(2) -0.011(3) 0.002(3)
N3 0.025(2) 0.016(2) 0.038(3) -0.001(2) -0.006(2) 0.002(2)
C6 0.015(2) 0.031(3) 0.053(4) 0.004(3) -0.004(2) -0.004(2)
C7 0.024(3) 0.048(4) 0.094(6) -0.003(4) 0.010(4) 0.001(3)
N4 0.022(2) 0.024(2) 0.039(3) -0.001(2) 0.008(2) 0.005(2)
C8 0.049(4) 0.071(5) 0.057(5) -0.015(4) 0.014(4) 0.019(4)
C9 0.071(5) 0.046(4) 0.043(4) -0.017(3) 0.000(4) 0.012(4)
C10 0.061(5) 0.025(3) 0.056(5) -0.017(3) -0.027(4) 0.013(3)
C11 0.036(3) 0.030(3) 0.042(4) 0.012(3) -0.003(3) 0.008(3)
C12 0.046(4) 0.034(3) 0.057(5) 0.005(3) 0.000(3) 0.022(3)
Cl 0.0300(7) 0.0260(7) 0.0519(9) 0.0019(6) 0.0013(6) 0.0007(5)
O1 0.031(3) 0.022(2) 0.055(4) 0.002(3) -0.004(2) 0.008(2)
O1' 0.031(3) 0.022(2) 0.055(4) 0.002(3) -0.004(2) 0.008(2)
O2 0.033(3) 0.045(3) 0.061(4) 0.009(3) -0.009(3) -0.012(3)
O2' 0.033(3) 0.045(3) 0.061(4) 0.009(3) -0.009(3) -0.012(3)
O3 0.043(4) 0.075(5) 0.096(6) -0.047(5) -0.011(4) 0.012(4)
O3' 0.043(4) 0.075(5) 0.096(6) -0.047(5) -0.011(4) 0.012(4)
O4 0.032(4) 0.062(5) 0.103(7) 0.039(5) 0.019(4) 0.017(3)
O4' 0.032(4) 0.062(5) 0.103(7) 0.039(5) 0.019(4) 0.017(3)

loop_
_atom_site_label
_atom_site_type_symbol
_atom_site_fract_x
_atom_site_fract_y
_atom_site_fract_z
_atom_site_U_iso_or_equiv
_atom_site_thermal_displace_type
_atom_site_occupancy
_atom_site_calc_flag
_atom_site_refinement_flags
_atom_site_disorder_group
Br Br 0.62850(6) 0.01757(2) 0.33201(7) 0.0305(2) Uani 1 d . .
Cu Cu 0.39611(7) 0.08276(3) 0.33467(7) 0.01888(15) Uani 1 d . .
N1 N 0.5344(6) 0.1430(2) 0.4451(6) 0.0313(11) Uani 1 d . .
H1 H 0.6008(6) 0.1212(2) 0.5127(6) 0.038 Uiso 1 calc R .
C1 C 0.6458(8) 0.1720(3) 0.3494(10) 0.050(2) Uani 1 d . .
H11 H 0.7227(8) 0.1426(3) 0.3211(10) 0.060 Uiso 1 calc R .
H12 H 0.7060(8) 0.2022(3) 0.4102(10) 0.060 Uiso 1 calc R .
C2 C 0.5683(8) 0.2001(3) 0.2072(10) 0.049(2) Uani 1 d . .
H21 H 0.6460(8) 0.2265(3) 0.1672(10) 0.058 Uiso 1 calc R .
H22 H 0.4789(8) 0.2244(3) 0.2338(10) 0.058 Uiso 1 calc R .
C3 C 0.5067(8) 0.1582(3) 0.0835(8) 0.042(2) Uani 1 d . .
H31 H 0.4816(8) 0.1804(3) -0.0108(8) 0.051 Uiso 1 calc R .
H32 H 0.5913(8) 0.1300(3) 0.0669(8) 0.051 Uiso 1 calc R .
N2 N 0.3646(6) 0.1258(2) 0.1170(6) 0.0305(11) Uani 1 d . .
C4 C 0.3395(10) 0.0736(3) 0.0170(8) 0.048(2) Uani 1 d . .
H41 H 0.2996(10) 0.0866(3) -0.0854(8) 0.057 Uiso 1 calc R .
H42 H 0.4423(10) 0.0539(3) 0.0109(8) 0.057 Uiso 1 calc R .
C5 C 0.2254(8) 0.0312(3) 0.0716(7) 0.0370(15) Uani 1 d . .
H51 H 0.1163(8) 0.0457(3) 0.0454(7) 0.044 Uiso 1 calc R .
H52 H 0.2354(8) -0.0065(3) 0.0199(7) 0.044 Uiso 1 calc R .
N3 N 0.2522(5) 0.0219(2) 0.2372(6) 0.0268(10) Uani 1 d . .
H3 H 0.3008(5) -0.0141(2) 0.2541(6) 0.032 Uiso 1 calc R .
C6 C 0.1035(6) 0.0222(3) 0.3148(8) 0.0335(13) Uani 1 d . .
H61 H 0.0217(6) -0.0025(3) 0.2595(8) 0.040 Uiso 1 calc R .
H62 H 0.1252(6) 0.0069(3) 0.4183(8) 0.040 Uiso 1 calc R .
C7 C 0.0473(8) 0.0839(3) 0.3185(11) 0.055(2) Uani 1 d . .
H71 H -0.0358(8) 0.0870(3) 0.3879(11) 0.066 Uiso 1 calc R .
H72 H 0.0000(8) 0.0953(3) 0.2170(11) 0.066 Uiso 1 calc R .
N4 N 0.1796(5) 0.1249(2) 0.3686(6) 0.0279(10) Uani 1 d . .
C8 C 0.1692(9) 0.1450(4) 0.5246(10) 0.059(2) Uani 1 d . .
H81 H 0.1088(9) 0.1158(4) 0.5768(10) 0.070 Uiso 1 calc R .
H82 H 0.1088(9) 0.1819(4) 0.5212(10) 0.070 Uiso 1 calc R .
C9 C 0.3270(10) 0.1546(3) 0.6159(9) 0.054(2) Uani 1 d . .
H91 H 0.3072(10) 0.1775(3) 0.7059(9) 0.064 Uiso 1 calc R .
H92 H 0.3674(10) 0.1161(3) 0.6517(9) 0.064 Uiso 1 calc R .
C10 C 0.4572(9) 0.1846(3) 0.5436(9) 0.050(2) Uani 1 d . .
H101 H 0.4129(9) 0.2179(3) 0.4829(9) 0.060 Uiso 1 calc R .
H102 H 0.5369(9) 0.1998(3) 0.6224(9) 0.060 Uiso 1 calc R .
C11 C 0.2224(7) 0.1630(3) 0.1148(8) 0.0365(14) Uani 1 d . .
H111 H 0.1336(7) 0.1433(3) 0.0544(8) 0.044 Uiso 1 calc R .
H112 H 0.2429(7) 0.2001(3) 0.0641(8) 0.044 Uiso 1 calc R .
C12 C 0.1734(9) 0.1762(3) 0.2677(9) 0.046(2) Uani 1 d . .
H121 H 0.2434(9) 0.2069(3) 0.3151(9) 0.055 Uiso 1 calc R .
H122 H 0.0641(9) 0.1917(3) 0.2562(9) 0.055 Uiso 1 calc R .
Cl Cl 0.3335(2) 0.35824(6) 0.3153(2) 0.0362(3) Uani 1 d . .
O1 O 0.1863(7) 0.3919(2) 0.2851(7) 0.0367(13) Uani 0.760(5) d P .
O1' O 0.2695(21) 0.3921(7) 0.1999(24) 0.0367(13) Uani 0.240(5) d P .
O2 O 0.4653(7) 0.3958(3) 0.3257(8) 0.047(2) Uani 0.760(5) d P .
O2' O 0.5005(22) 0.3449(9) 0.2999(25) 0.047(2) Uani 0.240(5) d P .
O3 O 0.3427(8) 0.3209(4) 0.1828(10) 0.073(2) Uani 0.760(5) d P .
O3' O 0.3468(27) 0.3909(12) 0.4641(33) 0.073(2) Uani 0.240(5) d P .
O4 O 0.3319(8) 0.3235(3) 0.4375(11) 0.065(2) Uani 0.760(5) d P .
O4' O 0.2573(27) 0.3049(11) 0.3407(35) 0.065(2) Uani 0.240(5) d P .

loop_
_atom_type_symbol
_atom_type_description
_atom_type_scat_dispersion_real
_atom_type_scat_dispersion_imag
_atom_type_scat_source
C C 0.0033 0.0016 'International Tables Vol C Tables 4.2.6.8 and 6.1.1.4'
H H 0.0000 0.0000 'International Tables Vol C Tables 4.2.6.8 and 6.1.1.4'
N N 0.0061 0.0033 'International Tables Vol C Tables 4.2.6.8 and 6.1.1.4'
O O 0.0106 0.0060 'International Tables Vol C Tables 4.2.6.8 and 6.1.1.4'
Cl Cl 0.1484 0.1585 'International Tables Vol C Tables 4.2.6.8 and 6.1.1.4'
Cu Cu 0.3201 1.2651 'International Tables Vol C Tables 4.2.6.8 and 6.1.1.4'
Br Br -0.2901 2.4595 'International Tables Vol C Tables 4.2.6.8 and 6.1.1.4'

loop_
_geom_angle_atom_site_label_1
_geom_angle_atom_site_label_2
_geom_angle_atom_site_label_3
_geom_angle
_geom_angle_site_symmetry_1
_geom_angle_site_symmetry_3
_geom_angle_publ_flag
N3 Cu N1 176.3(2) . . ?
N3 Cu N4 83.2(2) . . ?
N1 Cu N4 95.0(2) . . ?
N3 Cu N2 85.0(2) . . ?
N1 Cu N2 98.0(2) . . ?
N4 Cu N2 83.9(2) . . ?
N3 Cu Br 91.49(13) . . ?
N1 Cu Br 89.66(13) . . ?
N4 Cu Br 167.64(13) . . ?
N2 Cu Br 106.86(13) . . ?
C10 N1 C1 113.3(5) . . ?
C10 N1 Cu 117.3(4) . . ?
C1 N1 Cu 113.4(4) . . ?
N1 C1 C2 115.1(5) . . ?
C1 C2 C3 115.4(6) . . ?
N2 C3 C2 113.5(6) . . ?
C3 N2 C11 113.1(5) . . ?
C3 N2 C4 110.6(5) . . ?
C11 N2 C4 112.8(5) . . ?
C3 N2 Cu 112.5(4) . . ?
C11 N2 Cu 107.4(4) . . ?
C4 N2 Cu 99.7(4) . . ?
C5 C4 N2 112.6(6) . . ?
N3 C5 C4 112.4(5) . . ?
C5 N3 C6 114.1(5) . . ?
C5 N3 Cu 111.0(4) . . ?
C6 N3 Cu 107.5(3) . . ?
C7 C6 N3 107.5(5) . . ?
C6 C7 N4 111.7(5) . . ?
C12 N4 C8 109.0(5) . . ?
C12 N4 C7 109.8(6) . . ?
C8 N4 C7 111.2(6) . . ?
C12 N4 Cu 104.6(4) . . ?
C8 N4 Cu 114.3(4) . . ?
C7 N4 Cu 107.8(4) . . ?
N4 C8 C9 114.8(6) . . ?
C10 C9 C8 119.0(7) . . ?
N1 C10 C9 110.4(5) . . ?
N2 C11 C12 114.1(5) . . ?
N4 C12 C11 113.5(5) . . ?
O4 Cl O1' 155.9(9) . . ?
O4 Cl O2 112.4(5) . . ?
O1' Cl O2 87.3(8) . . ?
O4 Cl O4' 47.0(12) . . ?
O1' Cl O4' 117.6(14) . . ?
O2 Cl O4' 153.3(10) . . ?
O4 Cl O3 108.3(6) . . ?
O1' Cl O3 76.8(9) . . ?
O2 Cl O3 107.5(5) . . ?
O4' Cl O3 71.9(13) . . ?
O4 Cl O1 112.3(4) . . ?
O1' Cl O1 45.1(8) . . ?
O2 Cl O1 110.2(4) . . ?
O4' Cl O1 95.2(9) . . ?
O3 Cl O1 105.8(4) . . ?
O4 Cl O2' 92.5(9) . . ?
O1' Cl O2' 111.2(12) . . ?
O2 Cl O2' 50.6(8) . . ?
O4' Cl O2' 107.3(12) . . ?
O3 Cl O2' 70.8(9) . . ?
O1 Cl O2' 154.3(8) . . ?
O4 Cl O3' 65.8(12) . . ?
O1' Cl O3' 111.7(13) . . ?
O2 Cl O3' 69.8(11) . . ?
O4' Cl O3' 106.2(17) . . ?
O3 Cl O3' 170.6(10) . . ?
O1 Cl O3' 83.5(9) . . ?
O2' Cl O3' 101.5(12) . . ?
O1' O1 Cl 62.1(9) . . ?
O1 O1' Cl 72.8(12) . . ?
O1 O1' O3 108.5(13) . . ?
Cl O1' O3 54.4(6) . . ?
O2' O2 Cl 67.4(9) . . ?
O2' O2 O3' 104.5(14) . . ?
Cl O2 O3' 58.3(8) . . ?
O2 O2' Cl 62.0(10) . . ?
O2 O2' O3 103.3(13) . . ?
Cl O2' O3 54.6(7) . . ?
Cl O3 O4' 52.5(11) . . ?
Cl O3 O2' 54.6(8) . . ?
O4' O3 O2' 86.3(13) . . ?
Cl O3 O1' 48.8(7) . . ?
O4' O3 O1' 86.7(11) . . ?
O2' O3 O1' 84.8(10) . . ?
Cl O3' O4 51.9(8) . . ?
Cl O3' O2 51.9(9) . . ?
O4 O3' O2 89.9(12) . . ?
O4' O4 Cl 69.3(14) . . ?
O4' O4 O3' 122.0(17) . . ?
Cl O4 O3' 62.3(12) . . ?
O4 O4' Cl 63.7(15) . . ?
O4 O4' O3 108.0(18) . . ?
Cl O4' O3 55.6(9) . . ?

loop_
_geom_bond_atom_site_label_1
_geom_bond_atom_site_label_2
_geom_bond_distance
_geom_bond_site_symmetry_2
_geom_bond_publ_flag
Br Cu 2.4796(8) . ?
Cu N3 1.997(4) . ?
Cu N1 2.008(5) . ?
Cu N4 2.128(4) . ?
Cu N2 2.176(5) . ?
N1 C10 1.496(8) . ?
N1 C1 1.497(9) . ?
C1 C2 1.516(11) . ?
C2 C3 1.518(10) . ?
C3 N2 1.475(8) . ?
N2 C11 1.478(7) . ?
N2 C4 1.497(8) . ?
C4 C5 1.491(10) . ?
C5 N3 1.491(8) . ?
N3 C6 1.504(7) . ?
C6 C7 1.496(9) . ?
C7 N4 1.498(8) . ?
N4 C12 1.481(8) . ?
N4 C8 1.482(9) . ?
C8 C9 1.513(11) . ?
C9 C10 1.504(12) . ?
C11 C12 1.502(10) . ?
Cl O4 1.354(8) . ?
Cl O1' 1.36(2) . ?
Cl O2 1.409(6) . ?
Cl O4' 1.41(3) . ?
Cl O3 1.471(8) . ?
Cl O1 1.472(5) . ?
Cl O2' 1.47(2) . ?
Cl O3' 1.52(2) . ?
O1 O1' 1.09(2) . ?
O1' O3 1.76(2) . ?
O2 O2' 1.23(2) . ?
O2 O3' 1.68(3) . ?
O2' O3 1.71(2) . ?
O3 O4' 1.69(3) . ?
O3' O4 1.57(3) . ?
O4 O4' 1.10(3) . ?
